data_9015093
loop_
_publ_author_name
'Bourgault, M.'
'Ducourant, B.'
'Mascherpa Corral, D.'
'Fourcade, R.'

_publ_section_title
;
 Structure cristalline de Na Sb F3 (N O3) (H2 O). Etude de la
 liaison hydrogene O-H-X (X=Cl, Br, (N O3) )
 _cod_database_code 1008120
;
_journal_name_full 'Journal of Fluorine Chemistry'
_journal_page_first 305
_journal_page_last 315
_journal_paper_doi 10.1016/S0022-1139(00)81777-7
_journal_volume 17
_journal_year 1981
_chemical_formula_sum 'F3 N Na O4 Sb'
_space_group_IT_number 61
_symmetry_space_group_name_Hall '-P 2ac 2ab'
_symmetry_space_group_name_H-M 'P b c a'
_cell_angle_alpha 90
_cell_angle_beta 90
_cell_angle_gamma 90
_cell_length_a 18.18
_cell_length_b 11.505
_cell_length_c 5.660
_cell_formula_units_Z 8
_cell_volume 1183.851
_database_code_amcsd 0016062
_exptl_crystal_density_diffrn 3.139
_cod_duplicate_entry 1008120
_cod_original_formula_sum 'Sb Na F3 O4 N'
_cod_database_code 9015093
_amcsd_formula_title 'F3 H2 N Na O4 Sb'

loop_
_space_group_symop_operation_xyz
x,y,z
x,1/2-y,1/2+z
-x,1/2+y,1/2-z
1/2-x,1/2+y,z
1/2+x,1/2-y,-z
1/2+x,y,1/2-z
1/2-x,-y,1/2+z
-x,-y,-z

loop_
_atom_site_aniso_label
_atom_site_aniso_U_11
_atom_site_aniso_U_22
_atom_site_aniso_U_33
_atom_site_aniso_U_12
_atom_site_aniso_U_13
_atom_site_aniso_U_23
Sb1 0.00850 0.01360 0.02640 -0.00050 -0.01030 0.00040
Na1 0.01380 0.02410 0.02450 -0.00440 0.00410 0.00230
F1 0.01090 0.02640 0.03070 -0.02130 0.01680 -0.00510
F2 0.01520 0.02140 0.04020 0.01540 0.00080 0.02590
F3 0.01670 0.02910 0.02840 -0.00590 -0.01830 -0.00160
O1 0.01230 0.02940 0.02730 0.00340 0.00410 0.00720
O2 0.02100 0.02780 0.03790 0.02950 -0.01690 0.00850
O3 0.00980 0.04140 0.03930 0.00840 -0.00770 -0.01340
O4 0.01780 0.04330 0.03220 0.00320 0.00590 -0.02460
N1 0.01500 0.01950 0.02890 0.00580 0.00870 -0.00380

loop_
_atom_site_label
_atom_site_fract_x
_atom_site_fract_y
_atom_site_fract_z
Sb1 0.36646 0.60123 0.16200
Na1 0.48410 0.14330 0.81830
F1 0.44600 0.69310 0.02800
F2 0.40740 0.46990 0.99800
F3 0.43870 0.55190 0.40200
O1 0.08860 0.69990 0.14500
O2 0.22660 0.56980 0.86000
O3 0.32840 0.64840 0.75700
O4 0.23210 0.68530 0.55800
N1 0.26140 0.63370 0.72300

loop_
_cod_related_entry_id
_cod_related_entry_database
_cod_related_entry_code
1 AMCSD 0016062
